data_4331257
loop_
_publ_author_name
'Tommy Kenny'
'Simon Lamare'
'Shawkat M. Aly'
'Daniel Fortin'
'Gessie Brisard'
'Pierre D. Harvey'

_publ_section_title
;
 Reduced and Oxidized Forms of the Pt-Organometallic Version of
 Polyaniline
;
_journal_name_full 'Inorganic Chemistry'
_journal_page_first 13081
_journal_page_last 13095
_journal_paper_doi 10.1021/ic300775n
_journal_volume 51
_journal_year 2012
_chemical_absolute_configuration unk
_chemical_formula_sum 'C22 H8 F4 N2'
_chemical_formula_weight 376.31
_chemical_name_systematic
;
 ?
;
_space_group_IT_number 29
_symmetry_cell_setting orthorhombic
_symmetry_space_group_name_Hall 'P 2c -2b'
_symmetry_space_group_name_H-M 'P b c 21'
_atom_sites_solution_hydrogens geom
_atom_sites_solution_primary direct
_atom_sites_solution_secondary difmap
_audit_conform_dict_location ftp://ftp.iucr.org/pub/cif_core.dic
_audit_conform_dict_name cif_core.dic
_audit_conform_dict_version 2.3
_audit_creation_date 2009-07-15T16:58:51-00:00
_audit_creation_method 'WinGX routine CIF_UPDATE'
_cell_angle_alpha 90
_cell_angle_beta 90
_cell_angle_gamma 90
_cell_formula_units_Z 4
_cell_length_a 6.067(4)
_cell_length_b 11.96(2)
_cell_length_c 24.27(4)
_cell_measurement_temperature 293(2)
_cell_volume 1761(4)
_computing_cell_refinement Difrac
_computing_data_collection Difrac
_computing_data_reduction NRCVAX
_computing_structure_refinement 'SHELXL-97 (Sheldrick, 1997)'
_computing_structure_solution 'SHELXS-97 (Sheldrick, 1997)'
_diffrn_ambient_temperature 293(2)
_diffrn_measured_fraction_theta_full 0.96
_diffrn_measured_fraction_theta_max 0.958
_diffrn_measurement_device_type CAD4
_diffrn_measurement_method Omega
_diffrn_radiation_monochromator graphite
_diffrn_radiation_type CuK\a
_diffrn_radiation_wavelength 1.54176
_diffrn_reflns_av_R_equivalents 0
_diffrn_reflns_av_unetI/netI 0.0671
_diffrn_reflns_limit_h_max 7
_diffrn_reflns_limit_h_min 0
_diffrn_reflns_limit_k_max 14
_diffrn_reflns_limit_k_min 0
_diffrn_reflns_limit_l_max 29
_diffrn_reflns_limit_l_min 0
_diffrn_reflns_number 1650
_diffrn_reflns_theta_full 70
_diffrn_reflns_theta_max 70.1
_diffrn_reflns_theta_min 3.64
_diffrn_standards_decay_% 0
_diffrn_standards_interval_count 100
_diffrn_standards_number 1
_exptl_absorpt_coefficient_mu 0.982
_exptl_absorpt_correction_T_max 0.8279
_exptl_absorpt_correction_T_min 0.6396
_exptl_absorpt_correction_type psi-scan
_exptl_absorpt_process_details empirical
_exptl_crystal_colour Purple
_exptl_crystal_density_diffrn 1.419
_exptl_crystal_description Plate
_exptl_crystal_F_000 760
_exptl_crystal_size_max 0.5
_exptl_crystal_size_mid 0.2
_exptl_crystal_size_min 0.2
_refine_diff_density_max 0.447
_refine_diff_density_min -0.213
_refine_diff_density_rms 0.064
_refine_ls_abs_structure_details 'Flack H D (1983), Acta Cryst. A39, 876-881'
_refine_ls_abs_structure_Flack 0.0(6)
_refine_ls_extinction_coef 0.0034(9)
_refine_ls_extinction_expression Fc^*^=kFc[1+0.001xFc^2^\l^3^/sin(2\q)]^-1/4^
_refine_ls_extinction_method SHELXL
_refine_ls_goodness_of_fit_ref 0.873
_refine_ls_hydrogen_treatment none
_refine_ls_matrix_type full
_refine_ls_number_parameters 254
_refine_ls_number_reflns 1650
_refine_ls_number_restraints 1
_refine_ls_restrained_S_all 0.872
_refine_ls_R_factor_all 0.1919
_refine_ls_R_factor_gt 0.0793
_refine_ls_shift/su_max 0
_refine_ls_shift/su_mean 0
_refine_ls_structure_factor_coef Fsqd
_refine_ls_weighting_details 'calc w=1/[\s^2^(Fo^2^)+(0.1451P)^2^+0.0000P] where P=(Fo^2^+2Fc^2^)/3'
_refine_ls_weighting_scheme calc
_refine_ls_wR_factor_gt 0.1898
_refine_ls_wR_factor_ref 0.2411
_reflns_number_gt 663
_reflns_number_total 1650
_reflns_threshold_expression >2sigma(I)
_cod_data_source_file ic300775n_si_002_16.cif
_cod_data_source_block 7b
_cod_depositor_comments
;
The following automatic conversions were performed:

'_exptl_absorpt_correction_type' value 'Psi-Scan' changed to
'psi-scan' according to the built-in table from CIF Core dictionary
named 'cif_core.dic' version 2.4.1 from 2010-06-29.

Automatic conversion script
Id: cif_fix_values 1891 2012-01-12 08:04:46Z andrius 
;
_cod_original_cell_volume 1761(5)
_cod_database_code 4331257

loop_
_symmetry_equiv_pos_as_xyz
'x, y, z'
'-x, -y, z+1/2'
'-x, y+1/2, z'
'x, -y+1/2, z+1/2'

loop_
_atom_site_label
_atom_site_type_symbol
_atom_site_fract_x
_atom_site_fract_y
_atom_site_fract_z
_atom_site_U_iso_or_equiv
_atom_site_adp_type
_atom_site_occupancy
_atom_site_symmetry_multiplicity
_atom_site_calc_flag
_atom_site_refinement_flags
F1 F 0.7223(12) 0.8593(6) 0.6303(3) 0.109(2) Uani 1 1 d .
F4 F 1.3821(12) 0.7614(6) 0.7183(3) 0.113(2) Uani 1 1 d .
F3 F 1.2705(13) 0.8910(6) 0.8040(3) 0.111(3) Uani 1 1 d .
F2 F 0.6171(13) 0.9912(6) 0.7138(3) 0.114(3) Uani 1 1 d .
N2 N 1.1286(17) 0.7374(9) 0.6269(5) 0.094(3) Uani 1 1 d .
C6 C 1.0063(15) 1.0993(8) 0.8314(5) 0.059(3) Uani 1 1 d .
C15 C 0.996(2) 0.6567(11) 0.6063(5) 0.080(4) Uani 1 1 d .
N1 N 0.8723(17) 1.0132(9) 0.8051(4) 0.088(3) Uani 1 1 d .
C17 C 0.957(2) 0.5129(10) 0.5293(4) 0.082(4) Uani 1 1 d .
H17 H 1.0153 0.4767 0.4986 0.099 Uiso 1 1 calc R
C7 C 0.937(3) 1.1497(14) 0.8784(6) 0.103(4) Uani 1 1 d .
H7 H 0.806 1.1289 0.8955 0.124 Uiso 1 1 calc R
C20 C 0.800(2) 0.6186(10) 0.6255(5) 0.085(3) Uani 1 1 d .
H20 H 0.7426 0.6527 0.6568 0.102 Uiso 1 1 calc R
C21 C 0.628(3) 0.3956(12) 0.5304(5) 0.098(4) Uani 1 1 d .
C11 C 1.187(2) 0.8169(10) 0.7178(6) 0.086(4) Uani 1 1 d .
C3 C 1.2556(19) 1.2655(10) 0.8774(5) 0.079(3) Uani 1 1 d .
C14 C 0.8075(18) 0.9300(10) 0.7190(6) 0.084(3) Uani 1 1 d .
C18 C 0.750(2) 0.4813(10) 0.5542(5) 0.083(4) Uani 1 1 d .
C5 C 1.2036(19) 1.1347(8) 0.8053(5) 0.075(3) Uani 1 1 d .
H5 H 1.2494 1.104 0.772 0.09 Uiso 1 1 calc R
C1 C 1.492(2) 1.4288(12) 0.9259(6) 0.098(5) Uani 1 1 d .
H1 H 1.5766 1.4832 0.9434 0.117 Uiso 1 1 calc R
C13 C 0.8753(17) 0.8640(9) 0.6720(4) 0.071(3) Uani 1 1 d .
C2 C 1.386(3) 1.3605(11) 0.9041(5) 0.095(4) Uani 1 1 d .
C10 C 1.155(2) 0.8871(11) 0.7586(7) 0.099(5) Uani 1 1 d .
C4 C 1.324(2) 1.2165(10) 0.8314(5) 0.099(4) Uani 1 1 d .
H4 H 1.4582 1.2382 0.8163 0.118 Uiso 1 1 calc R
C19 C 0.6814(19) 0.5345(10) 0.6024(5) 0.082(3) Uani 1 1 d .
H19 H 0.5511 0.5117 0.6192 0.098 Uiso 1 1 calc R
C12 C 1.070(2) 0.8122(12) 0.6728(6) 0.088(4) Uani 1 1 d .
C9 C 0.962(2) 0.9485(7) 0.7623(4) 0.071(3) Uani 1 1 d .
C16 C 1.065(3) 0.6039(10) 0.5557(6) 0.107(4) Uani 1 1 d .
H16 H 1.1918 0.6318 0.5389 0.128 Uiso 1 1 calc R
C8 C 1.056(2) 1.2246(13) 0.8978(6) 0.096(4) Uani 1 1 d .
H8 H 1.005 1.2579 0.93 0.115 Uiso 1 1 calc R
C22 C 0.517(2) 0.3127(13) 0.5152(6) 0.102(5) Uani 1 1 d .
H22 H 0.4351 0.2512 0.5039 0.122 Uiso 1 1 calc R

loop_
_atom_site_aniso_label
_atom_site_aniso_U_11
_atom_site_aniso_U_22
_atom_site_aniso_U_33
_atom_site_aniso_U_23
_atom_site_aniso_U_13
_atom_site_aniso_U_12
F1 0.115(6) 0.103(5) 0.109(5) -0.025(4) -0.035(5) 0.030(4)
F4 0.097(5) 0.115(5) 0.127(6) -0.036(5) -0.018(5) 0.024(5)
F3 0.113(6) 0.109(5) 0.112(6) -0.027(4) -0.043(5) 0.019(5)
F2 0.105(6) 0.104(5) 0.133(6) -0.021(5) -0.022(5) 0.021(5)
N2 0.100(7) 0.075(6) 0.108(7) -0.020(6) -0.005(7) -0.021(6)
C6 0.055(6) 0.052(5) 0.069(7) -0.009(5) -0.015(5) -0.001(4)
C15 0.094(10) 0.089(8) 0.057(7) 0.000(7) -0.002(6) 0.014(7)
N1 0.097(7) 0.083(6) 0.084(6) -0.002(5) 0.010(6) -0.007(6)
C17 0.131(11) 0.064(6) 0.053(5) -0.017(5) -0.001(6) -0.019(7)
C7 0.106(11) 0.112(10) 0.091(10) -0.004(8) 0.042(9) -0.007(10)
C20 0.091(9) 0.095(8) 0.068(6) 0.004(6) -0.010(7) 0.012(7)
C21 0.115(11) 0.093(9) 0.087(8) -0.008(7) -0.005(8) -0.018(8)
C11 0.082(8) 0.070(7) 0.108(9) 0.035(8) -0.008(8) 0.010(6)
C3 0.086(8) 0.086(7) 0.065(6) -0.003(6) 0.003(6) 0.009(7)
C14 0.061(6) 0.081(7) 0.112(9) -0.051(7) 0.009(7) -0.006(6)
C18 0.116(10) 0.060(6) 0.071(7) 0.011(6) -0.016(8) -0.005(7)
C5 0.081(7) 0.068(6) 0.076(7) -0.006(5) 0.025(6) -0.009(6)
C1 0.133(13) 0.074(8) 0.087(8) -0.010(7) -0.008(7) -0.032(8)
C13 0.062(6) 0.104(8) 0.047(5) -0.011(5) -0.009(5) -0.026(6)
C2 0.137(12) 0.074(8) 0.073(8) 0.016(6) 0.014(8) 0.012(8)
C10 0.079(8) 0.066(7) 0.150(14) -0.024(9) -0.043(9) 0.012(7)
C4 0.139(11) 0.093(8) 0.064(6) -0.016(6) 0.023(8) -0.009(8)
C19 0.073(7) 0.086(7) 0.086(8) 0.003(7) -0.001(6) -0.013(6)
C12 0.065(7) 0.120(10) 0.080(8) -0.014(7) -0.007(7) 0.016(8)
C9 0.111(9) 0.031(4) 0.070(7) -0.013(4) 0.014(7) -0.012(5)
C16 0.156(12) 0.063(7) 0.102(9) -0.031(7) 0.004(11) -0.017(9)
C8 0.107(11) 0.097(10) 0.085(8) -0.004(7) 0.027(9) 0.024(9)
C22 0.112(12) 0.087(9) 0.108(11) -0.021(8) -0.032(8) 0.009(7)

loop_
_atom_type_symbol
_atom_type_description
_atom_type_scat_dispersion_real
_atom_type_scat_dispersion_imag
_atom_type_scat_source
C C 0.018 0.009 'International Tables Vol C Tables 4.2.6.8 and 6.1.1.4'
H H 0 0 'International Tables Vol C Tables 4.2.6.8 and 6.1.1.4'
F F 0.073 0.053 'International Tables Vol C Tables 4.2.6.8 and 6.1.1.4'
N N 0.031 0.018 'International Tables Vol C Tables 4.2.6.8 and 6.1.1.4'

loop_
_geom_angle_atom_site_label_1
_geom_angle_atom_site_label_2
_geom_angle_atom_site_label_3
_geom_angle
C15 N2 C12 124.8(11)
C7 C6 C5 120.2(11)
C7 C6 N1 120.5(12)
C5 C6 N1 119.1(10)
C20 C15 N2 129.3(13)
C20 C15 C16 113.6(13)
N2 C15 C16 117.1(13)
C9 N1 C6 119.8(10)
C16 C17 C18 114.3(12)
C8 C7 C6 117.3(14)
C15 C20 C19 124.8(13)
C22 C21 C18 172.5(15)
C12 C11 C10 125.1(12)
C12 C11 F4 117.5(14)
C10 C11 F4 116.0(12)
C4 C3 C8 114.5(14)
C4 C3 C2 121.5(13)
C8 C3 C2 124.0(12)
F2 C14 C9 122.5(9)
F2 C14 C13 117.2(11)
C9 C14 C13 118.6(9)
C21 C18 C19 121.8(12)
C21 C18 C17 118.8(12)
C19 C18 C17 119.3(11)
C4 C5 C6 117.1(11)
C12 C13 F1 126.1(10)
C12 C13 C14 119.6(10)
F1 C13 C14 114.2(9)
C1 C2 C3 176.4(14)
F3 C10 C11 125.2(11)
F3 C10 C9 112.5(13)
C11 C10 C9 121.0(13)
C3 C4 C5 122.3(14)
C20 C19 C18 121.8(12)
C11 C12 C13 118.4(12)
C11 C12 N2 121.9(12)
C13 C12 N2 119.0(12)
C10 C9 N1 131.7(13)
C10 C9 C14 115.2(10)
N1 C9 C14 112.2(10)
C17 C16 C15 125.8(16)
C7 C8 C3 128.4(14)

loop_
_geom_bond_atom_site_label_1
_geom_bond_atom_site_label_2
_geom_bond_distance
F1 C13 1.375(11)
F4 C11 1.355(13)
F3 C10 1.308(14)
F2 C14 1.373(13)
N2 C15 1.350(16)
N2 C12 1.473(16)
C6 C7 1.359(18)
C6 C5 1.418(14)
C6 N1 1.458(14)
C15 C20 1.358(17)
C15 C16 1.442(19)
N1 C9 1.406(14)
C17 C16 1.424(16)
C17 C18 1.448(16)
C7 C8 1.241(19)
C20 C19 1.359(16)
C21 C22 1.253(19)
C21 C18 1.389(18)
C11 C12 1.304(17)
C11 C10 1.314(18)
C3 C4 1.327(16)
C3 C8 1.399(17)
C3 C2 1.53(2)
C14 C9 1.424(16)
C14 C13 1.445(14)
C18 C19 1.394(18)
C5 C4 1.375(16)
C1 C2 1.168(18)
C13 C12 1.334(16)
C10 C9 1.384(17)

loop_
_geom_torsion_atom_site_label_1
_geom_torsion_atom_site_label_2
_geom_torsion_atom_site_label_3
_geom_torsion_atom_site_label_4
_geom_torsion
C12 N2 C15 C20 -8(2)
C12 N2 C15 C16 170.1(12)
C7 C6 N1 C9 -169.0(11)
C5 C6 N1 C9 14.9(15)
C5 C6 C7 C8 -2(2)
N1 C6 C7 C8 -177.9(13)
N2 C15 C20 C19 -178.3(13)
C16 C15 C20 C19 3.7(18)
C22 C21 C18 C19 -49(12)
C22 C21 C18 C17 128(12)
C16 C17 C18 C21 178.0(13)
C16 C17 C18 C19 -4.4(17)
C7 C6 C5 C4 3.5(17)
N1 C6 C5 C4 179.6(11)
F2 C14 C13 C12 173.2(11)
C9 C14 C13 C12 7.2(16)
F2 C14 C13 F1 -8.5(14)
C9 C14 C13 F1 -174.5(10)
C4 C3 C2 C1 -9E1(3)
C8 C3 C2 C1 9E1(3)
C12 C11 C10 F3 179.1(13)
F4 C11 C10 F3 -14(2)
C12 C11 C10 C9 13(2)
F4 C11 C10 C9 180.0(11)
C8 C3 C4 C5 2.0(18)
C2 C3 C4 C5 -176.7(12)
C6 C5 C4 C3 -3.6(18)
C15 C20 C19 C18 -2.6(19)
C21 C18 C19 C20 -179.7(12)
C17 C18 C19 C20 2.8(17)
C10 C11 C12 C13 -15(2)
F4 C11 C12 C13 178.3(11)
C10 C11 C12 N2 174.8(13)
F4 C11 C12 N2 8.3(19)
F1 C13 C12 C11 -173.7(11)
C14 C13 C12 C11 4.4(18)
F1 C13 C12 N2 -3.4(19)
C14 C13 C12 N2 174.7(10)
C15 N2 C12 C11 121.4(15)
C15 N2 C12 C13 -48.5(19)
F3 C10 C9 N1 0.6(18)
C11 C10 C9 N1 168.0(12)
F3 C10 C9 C14 -167.9(10)
C11 C10 C9 C14 -0.5(18)
C6 N1 C9 C10 51.8(16)
C6 N1 C9 C14 -139.4(11)
F2 C14 C9 C10 -174.1(11)
C13 C14 C9 C10 -8.9(15)
F2 C14 C9 N1 15.2(15)
C13 C14 C9 N1 -179.6(10)
C18 C17 C16 C15 6(2)
C20 C15 C16 C17 -6(2)
N2 C15 C16 C17 175.9(15)
C6 C7 C8 C3 0(3)
C4 C3 C8 C7 0(2)
C2 C3 C8 C7 178.6(16)

loop_
_cod_related_entry_id
_cod_related_entry_database
_cod_related_entry_code
1 ChemSpider 30661263
